data_4036945
loop_
_publ_author_name
'Jia, Wen-Liang'
'He, Jian'
'Yang, Jia-Jing'
'Gao, Xue-Wang'
'Liu, Qiang'
'Wu, Li-Zhu'

_publ_section_title
;
 Homocoupling of 3-Halooxindole via Visible-Light Photocatalysis: A Mild
 Access to 3,3'-Bioxindoles.
;
_journal_issue 16
_journal_name_full 'The Journal of organic chemistry'
_journal_page_first 7172
_journal_page_last 7181
_journal_paper_doi 10.1021/acs.joc.6b01045
_journal_volume 81
_journal_year 2016
_chemical_formula_moiety 'C22 H24 N2 O2'
_chemical_formula_sum 'C22 H24 N2 O2'
_chemical_formula_weight 348.43
_space_group_crystal_system triclinic
_space_group_IT_number 2
_space_group_name_Hall '-P 1'
_space_group_name_H-M_alt 'P -1'
_atom_sites_solution_hydrogens geom
_atom_sites_solution_primary direct
_audit_creation_date 2016-04-11
_audit_creation_method
;
Olex2 1.2
(compiled 2016.02.19 svn.r3266 for OlexSys, GUI svn.r5155)
;
_cell_angle_alpha 107.369(11)
_cell_angle_beta 102.785(11)
_cell_angle_gamma 92.675(10)
_cell_formula_units_Z 4
_cell_length_a 9.4924(12)
_cell_length_b 13.7707(16)
_cell_length_c 15.835(2)
_cell_measurement_reflns_used 1939
_cell_measurement_temperature 220.60(10)
_cell_measurement_theta_max 20.8450
_cell_measurement_theta_min 3.7310
_cell_volume 1912.4(4)
_computing_cell_refinement
;
CrysAlisPro, Agilent Technologies,
Version 1.171.37.33 (release 27-03-2014 CrysAlis171 .NET)
(compiled Mar 27 2014,17:12:48)
;
_computing_data_collection
;
CrysAlisPro, Agilent Technologies,
Version 1.171.37.33 (release 27-03-2014 CrysAlis171 .NET)
(compiled Mar 27 2014,17:12:48)
;
_computing_data_reduction
;
CrysAlisPro, Agilent Technologies,
Version 1.171.37.33 (release 27-03-2014 CrysAlis171 .NET)
(compiled Mar 27 2014,17:12:48)
;
_computing_molecular_graphics 'Olex2 (Dolomanov et al., 2009)'
_computing_publication_material 'Olex2 (Dolomanov et al., 2009)'
_computing_structure_refinement 'ShelXL (Sheldrick, 2015)'
_computing_structure_solution 'ShelXS (Sheldrick, 2008)'
_diffrn_ambient_environment N~2~
_diffrn_ambient_temperature 220.60(10)
_diffrn_detector 'CCD plate'
_diffrn_detector_area_resol_mean 16.0733
_diffrn_detector_type Eos
_diffrn_measured_fraction_theta_full 0.997
_diffrn_measured_fraction_theta_max 0.997
_diffrn_measurement_details
;
#__ type_ start__ end____ width___ exp.time_
  1 omega   -4.00   86.00   1.5000    6.0000
omega____ theta____ kappa____ phi______ frames
    -       20.4291   38.0000 -120.0000 60

#__ type_ start__ end____ width___ exp.time_
  2 omega   -5.00   22.00   1.5000    6.0000
omega____ theta____ kappa____ phi______ frames
    -      -16.9916  -99.0000   60.0000 18

#__ type_ start__ end____ width___ exp.time_
  3 omega    8.00   62.00   1.5000    6.0000
omega____ theta____ kappa____ phi______ frames
    -       20.4291  -99.0000  -90.0000 36

#__ type_ start__ end____ width___ exp.time_
  4 omega  -18.00   13.50   1.5000    6.0000
omega____ theta____ kappa____ phi______ frames
    -      -16.9916  -99.0000   30.0000 21

#__ type_ start__ end____ width___ exp.time_
  5 omega  -43.00   65.00   1.5000    6.0000
omega____ theta____ kappa____ phi______ frames
    -       20.4291  -19.0000   30.0000 72

#__ type_ start__ end____ width___ exp.time_
  6 omega  -20.00    5.50   1.5000    6.0000
omega____ theta____ kappa____ phi______ frames
    -      -16.9916  -99.0000 -150.0000 17

#__ type_ start__ end____ width___ exp.time_
  7 omega   36.00   96.00   1.5000    6.0000
omega____ theta____ kappa____ phi______ frames
    -       20.4291  178.0000   90.0000 40
;
_diffrn_measurement_device 'four-circle diffractometer'
_diffrn_measurement_device_type 'SuperNova, Dual, Cu at zero, Eos'
_diffrn_measurement_method '\w scans'
_diffrn_orient_matrix_UB_11 0.0305157000
_diffrn_orient_matrix_UB_12 -0.0316500000
_diffrn_orient_matrix_UB_13 -0.0339106000
_diffrn_orient_matrix_UB_21 -0.0564461000
_diffrn_orient_matrix_UB_22 0.0070569000
_diffrn_orient_matrix_UB_23 -0.0345767000
_diffrn_orient_matrix_UB_31 0.0429068000
_diffrn_orient_matrix_UB_32 0.0436403000
_diffrn_orient_matrix_UB_33 0.0001270000
_diffrn_radiation_monochromator mirror
_diffrn_radiation_probe x-ray
_diffrn_radiation_type MoK\a
_diffrn_radiation_wavelength 0.71073
_diffrn_reflns_av_R_equivalents 0.0603
_diffrn_reflns_av_unetI/netI 0.1311
_diffrn_reflns_Laue_measured_fraction_full 0.997
_diffrn_reflns_Laue_measured_fraction_max 0.997
_diffrn_reflns_limit_h_max 11
_diffrn_reflns_limit_h_min -11
_diffrn_reflns_limit_k_max 16
_diffrn_reflns_limit_k_min -16
_diffrn_reflns_limit_l_max 18
_diffrn_reflns_limit_l_min -19
_diffrn_reflns_number 13474
_diffrn_reflns_point_group_measured_fraction_full 0.997
_diffrn_reflns_point_group_measured_fraction_max 0.997
_diffrn_reflns_theta_full 26.000
_diffrn_reflns_theta_max 26.019
_diffrn_reflns_theta_min 3.462
_diffrn_source 'SuperNova (Mo) X-ray Source'
_exptl_absorpt_coefficient_mu 0.078
_exptl_absorpt_correction_T_max 1.00000
_exptl_absorpt_correction_T_min 0.97256
_exptl_absorpt_correction_type multi-scan
_exptl_absorpt_process_details
;
CrysAlisPro, Agilent Technologies,
Version 1.171.37.33 (release 27-03-2014 CrysAlis171 .NET)
(compiled Mar 27 2014,17:12:48)
Empirical absorption correction using spherical harmonics,
 implemented in SCALE3 ABSPACK scaling algorithm.
;
_exptl_crystal_colour 'clear light colourless'
_exptl_crystal_colour_lustre clear
_exptl_crystal_colour_modifier light
_exptl_crystal_colour_primary colourless
_exptl_crystal_density_diffrn 1.210
_exptl_crystal_description block
_exptl_crystal_F_000 744
_exptl_crystal_size_max 0.31
_exptl_crystal_size_mid 0.27
_exptl_crystal_size_min 0.25
_refine_diff_density_max 0.240
_refine_diff_density_min -0.227
_refine_diff_density_rms 0.050
_refine_ls_extinction_method none
_refine_ls_goodness_of_fit_ref 1.039
_refine_ls_hydrogen_treatment constr
_refine_ls_matrix_type full
_refine_ls_number_parameters 477
_refine_ls_number_reflns 7509
_refine_ls_number_restraints 0
_refine_ls_restrained_S_all 1.039
_refine_ls_R_factor_all 0.1635
_refine_ls_R_factor_gt 0.0738
_refine_ls_shift/su_max 0.000
_refine_ls_shift/su_mean 0.000
_refine_ls_structure_factor_coef Fsqd
_refine_ls_weighting_details 'w=1/[\s^2^(Fo^2^)+(0.0592P)^2^+0.0386P] where P=(Fo^2^+2Fc^2^)/3'
_refine_ls_weighting_scheme calc
_refine_ls_wR_factor_gt 0.1508
_refine_ls_wR_factor_ref 0.2150
_reflns_Friedel_coverage 0.000
_reflns_number_gt 3283
_reflns_number_total 7509
_reflns_threshold_expression 'I > 2\s(I)'
_cod_data_source_file jo6b01045_si_002.cif
_cod_data_source_block jiawl0310
_cod_database_code 4036945
_shelx_space_group_comment
;
The symmetry employed for this shelxl refinement is uniquely defined
by the following loop, which should always be used as a source of
symmetry information in preference to the above space-group names.
They are only intended as comments.
;
_reflns_odcompleteness_completeness 99.74
_reflns_odcompleteness_iscentric 1
_reflns_odcompleteness_theta 26.32
_olex2_refinement_description
;
1. Fixed Uiso
 At 1.2 times of:
  All C(H) groups, All C(H,H) groups
 At 1.5 times of:
  All C(H,H,H) groups
2.a Secondary CH2 refined with riding coordinates:
 C9(H9A,H9B), C20(H20A,H20B), C31(H31A,H31B), C42(H42A,H42B)
2.b Aromatic/amide H refined with riding coordinates:
 C2(H2), C3(H3), C4(H4), C5(H5), C13(H13), C14(H14), C15(H15), C16(H16),
 C24(H24), C25(H25), C26(H26), C27(H27), C35(H35), C36(H36), C37(H37), C38(H38)
2.c Idealised Me refined as rotating group:
 C10(H10A,H10B,H10C), C11(H11A,H11B,H11C), C21(H21A,H21B,H21C), C22(H22A,H22B,
 H22C), C32(H32A,H32B,H32C), C33(H33A,H33B,H33C), C43(H43A,H43B,H43C), C44(H44A,
 H44B,H44C)
;
_shelx_shelxl_version_number 2014/7
_olex2_date_sample_data_collection 2015-03-11
_olex2_submission_special_instructions 'No special instructions were received'

loop_
_space_group_symop_operation_xyz
'x, y, z'
'-x, -y, -z'

loop_
_atom_site_label
_atom_site_type_symbol
_atom_site_fract_x
_atom_site_fract_y
_atom_site_fract_z
_atom_site_U_iso_or_equiv
_atom_site_adp_type
_atom_site_occupancy
_atom_site_site_symmetry_order
_atom_site_calc_flag
_atom_site_refinement_flags_posn
O1 O 0.6913(3) 1.0890(2) 0.1578(2) 0.0650(8) Uani 1 1 d .
O2 O 0.5965(3) 0.9353(2) 0.26973(19) 0.0597(8) Uani 1 1 d .
N1 N 0.6805(3) 1.1591(2) 0.3078(2) 0.0561(9) Uani 1 1 d .
N2 N 0.3638(3) 0.9211(2) 0.2880(2) 0.0511(8) Uani 1 1 d .
C1 C 0.5722(4) 1.1849(3) 0.3547(3) 0.0515(10) Uani 1 1 d .
C2 C 0.5898(6) 1.2328(3) 0.4469(3) 0.0720(14) Uani 1 1 d .
H2 H 0.6815 1.2495 0.4872 0.086 Uiso 1 1 calc R
C3 C 0.4654(7) 1.2550(4) 0.4767(4) 0.0868(16) Uani 1 1 d .
H3 H 0.4733 1.2861 0.5386 0.104 Uiso 1 1 calc R
C4 C 0.3295(6) 1.2322(3) 0.4169(4) 0.0747(14) Uani 1 1 d .
H4 H 0.2477 1.2499 0.4385 0.090 Uiso 1 1 calc R
C5 C 0.3146(5) 1.1832(3) 0.3247(3) 0.0580(11) Uani 1 1 d .
H5 H 0.2230 1.1673 0.2843 0.070 Uiso 1 1 calc R
C6 C 0.4364(4) 1.1581(3) 0.2934(3) 0.0460(9) Uani 1 1 d .
C7 C 0.4546(3) 1.1031(3) 0.1987(2) 0.0399(9) Uani 1 1 d .
C8 C 0.6222(4) 1.1134(3) 0.2163(3) 0.0503(10) Uani 1 1 d .
C9 C 0.3911(4) 1.1535(3) 0.1274(3) 0.0490(10) Uani 1 1 d .
H9A H 0.2860 1.1466 0.1172 0.059 Uiso 1 1 calc R
H9B H 0.4140 1.1175 0.0703 0.059 Uiso 1 1 calc R
C10 C 0.4480(4) 1.2675(3) 0.1547(3) 0.0690(13) Uani 1 1 d .
H10A H 0.4059 1.2941 0.1065 0.103 Uiso 1 1 calc GR
H10B H 0.5520 1.2752 0.1649 0.103 Uiso 1 1 calc GR
H10C H 0.4216 1.3044 0.2096 0.103 Uiso 1 1 calc GR
C11 C 0.8343(4) 1.1658(4) 0.3492(3) 0.0823(16) Uani 1 1 d .
H11A H 0.8493 1.1182 0.3831 0.123 Uiso 1 1 calc GR
H11B H 0.8688 1.2341 0.3897 0.123 Uiso 1 1 calc GR
H11C H 0.8867 1.1494 0.3024 0.123 Uiso 1 1 calc GR
C12 C 0.2245(4) 0.9348(3) 0.2427(3) 0.0460(9) Uani 1 1 d .
C13 C 0.0947(4) 0.9158(3) 0.2625(3) 0.0663(13) Uani 1 1 d .
H13 H 0.0901 0.8917 0.3109 0.080 Uiso 1 1 calc R
C14 C -0.0292(4) 0.9341(3) 0.2075(3) 0.0691(13) Uani 1 1 d .
H14 H -0.1187 0.9232 0.2200 0.083 Uiso 1 1 calc R
C15 C -0.0236(4) 0.9682(3) 0.1342(3) 0.0624(12) Uani 1 1 d .
H15 H -0.1086 0.9796 0.0979 0.075 Uiso 1 1 calc R
C16 C 0.1101(3) 0.9854(3) 0.1154(3) 0.0501(10) Uani 1 1 d .
H16 H 0.1149 1.0064 0.0654 0.060 Uiso 1 1 calc R
C17 C 0.2354(3) 0.9710(3) 0.1714(3) 0.0421(9) Uani 1 1 d .
C18 C 0.3932(3) 0.9853(3) 0.1696(2) 0.0391(8) Uani 1 1 d .
C19 C 0.4674(4) 0.9443(3) 0.2468(3) 0.0466(9) Uani 1 1 d .
C20 C 0.4223(4) 0.9208(3) 0.0789(3) 0.0511(10) Uani 1 1 d .
H20A H 0.3726 0.9456 0.0304 0.061 Uiso 1 1 calc R
H20B H 0.5258 0.9300 0.0830 0.061 Uiso 1 1 calc R
C21 C 0.3720(4) 0.8068(3) 0.0543(3) 0.0648(12) Uani 1 1 d .
H21A H 0.3878 0.7709 -0.0043 0.097 Uiso 1 1 calc GR
H21B H 0.2703 0.7972 0.0521 0.097 Uiso 1 1 calc GR
H21C H 0.4264 0.7804 0.0996 0.097 Uiso 1 1 calc GR
C22 C 0.3973(5) 0.8917(4) 0.3698(3) 0.0822(16) Uani 1 1 d .
H22A H 0.4964 0.8772 0.3817 0.123 Uiso 1 1 calc GR
H22B H 0.3335 0.8317 0.3616 0.123 Uiso 1 1 calc GR
H22C H 0.3842 0.9467 0.4204 0.123 Uiso 1 1 calc GR
O3 O 0.9639(3) 0.6582(2) 0.47408(18) 0.0583(7) Uani 1 1 d .
O4 O 1.1579(3) 0.6865(2) 0.33370(19) 0.0585(8) Uani 1 1 d .
N3 N 0.8448(3) 0.7034(2) 0.3512(2) 0.0476(8) Uani 1 1 d .
N4 N 1.1436(3) 0.5631(2) 0.1965(2) 0.0501(8) Uani 1 1 d .
C23 C 0.7856(3) 0.6547(3) 0.2575(3) 0.0440(9) Uani 1 1 d .
C24 C 0.7084(4) 0.6952(3) 0.1940(3) 0.0630(12) Uani 1 1 d .
H24 H 0.6916 0.7635 0.2103 0.076 Uiso 1 1 calc R
C25 C 0.6569(4) 0.6305(4) 0.1050(3) 0.0708(13) Uani 1 1 d .
H25 H 0.6072 0.6562 0.0603 0.085 Uiso 1 1 calc R
C26 C 0.6784(4) 0.5281(4) 0.0818(3) 0.0651(12) Uani 1 1 d .
H26 H 0.6409 0.4856 0.0220 0.078 Uiso 1 1 calc R
C27 C 0.7552(3) 0.4877(3) 0.1462(3) 0.0493(10) Uani 1 1 d .
H27 H 0.7684 0.4187 0.1305 0.059 Uiso 1 1 calc R
C28 C 0.8116(3) 0.5527(3) 0.2346(2) 0.0419(9) Uani 1 1 d .
C29 C 0.9006(3) 0.5329(3) 0.3182(2) 0.0380(8) Uani 1 1 d .
C30 C 0.9116(4) 0.6371(3) 0.3923(3) 0.0476(9) Uani 1 1 d .
C31 C 0.8223(4) 0.4509(3) 0.3455(3) 0.0495(10) Uani 1 1 d .
H31A H 0.8092 0.3858 0.2972 0.059 Uiso 1 1 calc R
H31B H 0.8838 0.4431 0.4002 0.059 Uiso 1 1 calc R
C32 C 0.6748(4) 0.4756(3) 0.3630(3) 0.0619(12) Uani 1 1 d .
H32A H 0.6156 0.4887 0.3109 0.093 Uiso 1 1 calc GR
H32B H 0.6879 0.5351 0.4157 0.093 Uiso 1 1 calc GR
H32C H 0.6277 0.4185 0.3734 0.093 Uiso 1 1 calc GR
C33 C 0.8437(5) 0.8111(3) 0.3987(3) 0.0660(12) Uani 1 1 d .
H33A H 0.8506 0.8503 0.3585 0.099 Uiso 1 1 calc GR
H33B H 0.9250 0.8338 0.4511 0.099 Uiso 1 1 calc GR
H33C H 0.7549 0.8204 0.4180 0.099 Uiso 1 1 calc GR
C34 C 1.0994(4) 0.4572(3) 0.1577(3) 0.0474(9) Uani 1 1 d .
C35 C 1.1026(4) 0.3950(3) 0.0722(3) 0.0633(12) Uani 1 1 d .
H35 H 1.1357 0.4213 0.0314 0.076 Uiso 1 1 calc R
C36 C 1.0548(4) 0.2923(4) 0.0493(3) 0.0689(12) Uani 1 1 d .
H36 H 1.0546 0.2488 -0.0083 0.083 Uiso 1 1 calc R
C37 C 1.0077(4) 0.2524(3) 0.1090(3) 0.0639(12) Uani 1 1 d .
H37 H 0.9769 0.1827 0.0920 0.077 Uiso 1 1 calc R
C38 C 1.0060(4) 0.3161(3) 0.1950(3) 0.0545(10) Uani 1 1 d .
H38 H 0.9754 0.2890 0.2361 0.065 Uiso 1 1 calc R
C39 C 1.0499(3) 0.4200(3) 0.2197(3) 0.0412(9) Uani 1 1 d .
C40 C 1.0566(3) 0.5080(3) 0.3057(2) 0.0399(9) Uani 1 1 d .
C41 C 1.1249(3) 0.5981(3) 0.2826(3) 0.0435(9) Uani 1 1 d .
C42 C 1.1589(3) 0.4948(3) 0.3904(3) 0.0492(10) Uani 1 1 d .
H42A H 1.1628 0.5547 0.4426 0.059 Uiso 1 1 calc R
H42B H 1.1190 0.4358 0.4028 0.059 Uiso 1 1 calc R
C43 C 1.3130(4) 0.4803(3) 0.3802(3) 0.0589(11) Uani 1 1 d .
H43A H 1.3114 0.4174 0.3327 0.088 Uiso 1 1 calc GR
H43B H 1.3732 0.4779 0.4367 0.088 Uiso 1 1 calc GR
H43C H 1.3515 0.5366 0.3647 0.088 Uiso 1 1 calc GR
C44 C 1.2067(5) 0.6277(4) 0.1534(3) 0.0836(15) Uani 1 1 d .
H44A H 1.3022 0.6104 0.1490 0.125 Uiso 1 1 calc GR
H44B H 1.2134 0.6983 0.1894 0.125 Uiso 1 1 calc GR
H44C H 1.1463 0.6171 0.0934 0.125 Uiso 1 1 calc GR

loop_
_atom_site_aniso_label
_atom_site_aniso_U_11
_atom_site_aniso_U_22
_atom_site_aniso_U_33
_atom_site_aniso_U_23
_atom_site_aniso_U_13
_atom_site_aniso_U_12
O1 0.0477(15) 0.083(2) 0.067(2) 0.0225(18) 0.0206(15) 0.0119(14)
O2 0.0490(15) 0.0573(18) 0.069(2) 0.0235(16) 0.0015(14) 0.0140(13)
N1 0.0500(19) 0.052(2) 0.055(2) 0.0159(19) -0.0063(17) -0.0034(15)
N2 0.0569(19) 0.055(2) 0.047(2) 0.0275(18) 0.0091(17) 0.0043(15)
C1 0.066(3) 0.043(2) 0.042(2) 0.013(2) 0.008(2) -0.0001(19)
C2 0.114(4) 0.047(3) 0.040(3) 0.008(2) 0.000(3) -0.005(3)
C3 0.161(5) 0.057(3) 0.049(3) 0.017(3) 0.040(4) 0.015(3)
C4 0.122(4) 0.054(3) 0.066(3) 0.021(3) 0.053(3) 0.026(3)
C5 0.081(3) 0.046(2) 0.053(3) 0.015(2) 0.029(2) 0.015(2)
C6 0.058(2) 0.041(2) 0.044(2) 0.0157(19) 0.017(2) 0.0108(18)
C7 0.0401(18) 0.041(2) 0.039(2) 0.0136(18) 0.0090(16) 0.0086(15)
C8 0.047(2) 0.051(2) 0.056(3) 0.023(2) 0.009(2) 0.0059(18)
C9 0.053(2) 0.050(2) 0.049(2) 0.021(2) 0.0115(19) 0.0110(18)
C10 0.082(3) 0.063(3) 0.072(3) 0.033(3) 0.024(3) 0.012(2)
C11 0.060(3) 0.081(3) 0.089(4) 0.027(3) -0.013(3) -0.007(2)
C12 0.050(2) 0.042(2) 0.048(2) 0.017(2) 0.0117(19) 0.0058(17)
C13 0.062(3) 0.075(3) 0.074(3) 0.035(3) 0.027(2) 0.001(2)
C14 0.051(3) 0.071(3) 0.086(4) 0.017(3) 0.031(3) 0.003(2)
C15 0.047(2) 0.069(3) 0.069(3) 0.017(3) 0.015(2) 0.011(2)
C16 0.043(2) 0.051(2) 0.057(3) 0.020(2) 0.0096(19) 0.0064(17)
C17 0.0342(18) 0.043(2) 0.048(2) 0.0123(19) 0.0098(17) 0.0084(15)
C18 0.0389(18) 0.039(2) 0.037(2) 0.0080(17) 0.0086(16) 0.0098(15)
C19 0.049(2) 0.035(2) 0.051(3) 0.0109(19) 0.006(2) 0.0077(17)
C20 0.051(2) 0.059(3) 0.037(2) 0.005(2) 0.0116(18) 0.0100(18)
C21 0.070(3) 0.053(3) 0.062(3) 0.005(2) 0.015(2) 0.017(2)
C22 0.091(3) 0.092(4) 0.069(3) 0.049(3) 0.000(3) -0.008(3)
O3 0.0624(16) 0.0687(19) 0.0356(17) 0.0076(15) 0.0083(13) 0.0063(13)
O4 0.0644(16) 0.0467(16) 0.0586(19) 0.0085(15) 0.0179(14) -0.0077(13)
N3 0.0516(17) 0.0417(19) 0.046(2) 0.0084(17) 0.0129(16) 0.0091(14)
N4 0.0564(19) 0.053(2) 0.044(2) 0.0183(18) 0.0167(16) 0.0021(15)
C23 0.0373(19) 0.048(2) 0.046(2) 0.016(2) 0.0082(18) 0.0100(16)
C24 0.063(3) 0.066(3) 0.070(3) 0.034(3) 0.017(2) 0.028(2)
C25 0.063(3) 0.099(4) 0.058(3) 0.037(3) 0.010(2) 0.029(3)
C26 0.051(2) 0.085(3) 0.050(3) 0.017(3) -0.002(2) 0.015(2)
C27 0.0392(19) 0.055(2) 0.045(2) 0.011(2) -0.0011(18) 0.0112(17)
C28 0.0392(19) 0.045(2) 0.039(2) 0.0132(19) 0.0043(17) 0.0024(16)
C29 0.0357(18) 0.040(2) 0.036(2) 0.0102(17) 0.0061(16) 0.0052(15)
C30 0.042(2) 0.053(2) 0.048(3) 0.015(2) 0.0117(19) 0.0074(17)
C31 0.046(2) 0.052(2) 0.049(2) 0.016(2) 0.0119(18) 0.0007(17)
C32 0.049(2) 0.069(3) 0.072(3) 0.023(3) 0.024(2) 0.000(2)
C33 0.085(3) 0.041(2) 0.070(3) 0.005(2) 0.033(2) 0.011(2)
C34 0.044(2) 0.048(2) 0.045(2) 0.009(2) 0.0091(18) 0.0065(17)
C35 0.067(3) 0.068(3) 0.052(3) 0.014(2) 0.017(2) 0.009(2)
C36 0.075(3) 0.066(3) 0.052(3) -0.001(3) 0.012(2) 0.016(2)
C37 0.059(2) 0.043(2) 0.078(4) 0.005(3) 0.010(2) 0.0189(19)
C38 0.056(2) 0.045(2) 0.061(3) 0.016(2) 0.013(2) 0.0109(18)
C39 0.0341(18) 0.043(2) 0.046(2) 0.0142(19) 0.0096(17) 0.0092(15)
C40 0.0419(18) 0.041(2) 0.040(2) 0.0139(18) 0.0141(17) 0.0064(16)
C41 0.0385(19) 0.045(2) 0.048(3) 0.017(2) 0.0102(18) 0.0037(17)
C42 0.0391(19) 0.062(3) 0.050(3) 0.024(2) 0.0092(18) 0.0086(17)
C43 0.044(2) 0.071(3) 0.062(3) 0.024(2) 0.010(2) 0.0117(19)
C44 0.112(4) 0.078(3) 0.073(4) 0.030(3) 0.042(3) -0.010(3)

loop_
_atom_type_symbol
_atom_type_description
_atom_type_scat_dispersion_real
_atom_type_scat_dispersion_imag
_atom_type_scat_source
C C 0.0033 0.0016 'International Tables Vol C Tables 4.2.6.8 and 6.1.1.4'
H H 0.0000 0.0000 'International Tables Vol C Tables 4.2.6.8 and 6.1.1.4'
N N 0.0061 0.0033 'International Tables Vol C Tables 4.2.6.8 and 6.1.1.4'
O O 0.0106 0.0060 'International Tables Vol C Tables 4.2.6.8 and 6.1.1.4'

loop_
_geom_angle_atom_site_label_1
_geom_angle_atom_site_label_2
_geom_angle_atom_site_label_3
_geom_angle
C1 N1 C11 125.7(4)
C8 N1 C1 111.4(3)
C8 N1 C11 122.4(4)
C12 N2 C22 125.6(3)
C19 N2 C12 111.0(3)
C19 N2 C22 123.3(3)
C2 C1 N1 127.8(4)
C2 C1 C6 122.6(4)
C6 C1 N1 109.6(4)
C1 C2 H2 121.5
C1 C2 C3 117.0(5)
C3 C2 H2 121.5
C2 C3 H3 119.1
C4 C3 C2 121.7(5)
C4 C3 H3 119.1
C3 C4 H4 119.9
C3 C4 C5 120.2(5)
C5 C4 H4 119.9
C4 C5 H5 120.3
C6 C5 C4 119.4(4)
C6 C5 H5 120.3
C1 C6 C7 109.3(3)
C5 C6 C1 119.1(4)
C5 C6 C7 131.6(4)
C6 C7 C8 101.0(3)
C6 C7 C9 113.8(3)
C6 C7 C18 109.5(3)
C8 C7 C18 109.2(3)
C9 C7 C8 109.8(3)
C9 C7 C18 112.8(3)
O1 C8 N1 125.7(3)
O1 C8 C7 125.9(4)
N1 C8 C7 108.4(3)
C7 C9 H9A 108.8
C7 C9 H9B 108.8
C7 C9 C10 113.6(3)
H9A C9 H9B 107.7
C10 C9 H9A 108.8
C10 C9 H9B 108.8
C9 C10 H10A 109.5
C9 C10 H10B 109.5
C9 C10 H10C 109.5
H10A C10 H10B 109.5
H10A C10 H10C 109.5
H10B C10 H10C 109.5
N1 C11 H11A 109.5
N1 C11 H11B 109.5
N1 C11 H11C 109.5
H11A C11 H11B 109.5
H11A C11 H11C 109.5
H11B C11 H11C 109.5
C13 C12 N2 127.4(3)
C13 C12 C17 123.0(4)
C17 C12 N2 109.6(3)
C12 C13 H13 121.4
C12 C13 C14 117.1(4)
C14 C13 H13 121.4
C13 C14 H14 119.1
C13 C14 C15 121.8(4)
C15 C14 H14 119.1
C14 C15 H15 120.3
C14 C15 C16 119.5(4)
C16 C15 H15 120.3
C15 C16 H16 120.2
C17 C16 C15 119.5(4)
C17 C16 H16 120.2
C12 C17 C18 109.4(3)
C16 C17 C12 119.0(3)
C16 C17 C18 131.6(3)
C17 C18 C7 112.0(3)
C17 C18 C19 101.5(3)
C17 C18 C20 112.6(3)
C19 C18 C7 107.2(3)
C20 C18 C7 113.2(3)
C20 C18 C19 109.5(3)
O2 C19 N2 124.8(3)
O2 C19 C18 126.9(3)
N2 C19 C18 108.3(3)
C18 C20 H20A 109.0
C18 C20 H20B 109.0
H20A C20 H20B 107.8
C21 C20 C18 113.1(3)
C21 C20 H20A 109.0
C21 C20 H20B 109.0
C20 C21 H21A 109.5
C20 C21 H21B 109.5
C20 C21 H21C 109.5
H21A C21 H21B 109.5
H21A C21 H21C 109.5
H21B C21 H21C 109.5
N2 C22 H22A 109.5
N2 C22 H22B 109.5
N2 C22 H22C 109.5
H22A C22 H22B 109.5
H22A C22 H22C 109.5
H22B C22 H22C 109.5
C23 N3 C33 125.1(3)
C30 N3 C23 111.3(3)
C30 N3 C33 123.6(3)
C34 N4 C44 125.5(4)
C41 N4 C34 111.1(3)
C41 N4 C44 123.3(3)
C24 C23 N3 128.3(4)
C24 C23 C28 122.1(4)
C28 C23 N3 109.6(3)
C23 C24 H24 121.1
C23 C24 C25 117.7(4)
C25 C24 H24 121.1
C24 C25 H25 119.6
C26 C25 C24 120.8(4)
C26 C25 H25 119.6
C25 C26 H26 119.5
C25 C26 C27 121.1(4)
C27 C26 H26 119.5
C26 C27 H27 120.8
C28 C27 C26 118.5(4)
C28 C27 H27 120.8
C23 C28 C29 109.2(3)
C27 C28 C23 119.8(3)
C27 C28 C29 131.0(3)
C28 C29 C30 101.7(3)
C28 C29 C31 112.9(3)
C28 C29 C40 110.6(3)
C30 C29 C40 110.3(3)
C31 C29 C30 108.3(3)
C31 C29 C40 112.5(3)
O3 C30 N3 124.5(4)
O3 C30 C29 127.3(4)
N3 C30 C29 108.1(3)
C29 C31 H31A 108.8
C29 C31 H31B 108.8
H31A C31 H31B 107.7
C32 C31 C29 113.8(3)
C32 C31 H31A 108.8
C32 C31 H31B 108.8
C31 C32 H32A 109.5
C31 C32 H32B 109.5
C31 C32 H32C 109.5
H32A C32 H32B 109.5
H32A C32 H32C 109.5
H32B C32 H32C 109.5
N3 C33 H33A 109.5
N3 C33 H33B 109.5
N3 C33 H33C 109.5
H33A C33 H33B 109.5
H33A C33 H33C 109.5
H33B C33 H33C 109.5
C35 C34 N4 127.8(4)
C35 C34 C39 122.4(4)
C39 C34 N4 109.7(3)
C34 C35 H35 121.3
C34 C35 C36 117.4(4)
C36 C35 H35 121.3
C35 C36 H36 119.1
C37 C36 C35 121.9(4)
C37 C36 H36 119.1
C36 C37 H37 120.0
C36 C37 C38 119.9(4)
C38 C37 H37 120.0
C37 C38 H38 120.0
C39 C38 C37 119.9(4)
C39 C38 H38 120.0
C34 C39 C40 109.3(3)
C38 C39 C34 118.4(4)
C38 C39 C40 132.3(3)
C39 C40 C29 112.3(3)
C39 C40 C41 100.8(3)
C39 C40 C42 112.5(3)
C41 C40 C29 107.0(3)
C42 C40 C29 114.2(3)
C42 C40 C41 108.9(3)
O4 C41 N4 125.4(3)
O4 C41 C40 125.6(4)
N4 C41 C40 109.0(3)
C40 C42 H42A 108.9
C40 C42 H42B 108.9
H42A C42 H42B 107.7
C43 C42 C40 113.5(3)
C43 C42 H42A 108.9
C43 C42 H42B 108.9
C42 C43 H43A 109.5
C42 C43 H43B 109.5
C42 C43 H43C 109.5
H43A C43 H43B 109.5
H43A C43 H43C 109.5
H43B C43 H43C 109.5
N4 C44 H44A 109.5
N4 C44 H44B 109.5
N4 C44 H44C 109.5
H44A C44 H44B 109.5
H44A C44 H44C 109.5
H44B C44 H44C 109.5

loop_
_geom_bond_atom_site_label_1
_geom_bond_atom_site_label_2
_geom_bond_distance
O1 C8 1.227(4)
O2 C19 1.222(4)
N1 C1 1.397(5)
N1 C8 1.367(5)
N1 C11 1.449(5)
N2 C12 1.408(4)
N2 C19 1.369(4)
N2 C22 1.444(4)
C1 C2 1.378(5)
C1 C6 1.389(5)
C2 H2 0.9300
C2 C3 1.380(6)
C3 H3 0.9300
C3 C4 1.379(7)
C4 H4 0.9300
C4 C5 1.386(6)
C5 H5 0.9300
C5 C6 1.375(5)
C6 C7 1.517(5)
C7 C8 1.545(5)
C7 C9 1.525(4)
C7 C18 1.590(5)
C9 H9A 0.9700
C9 H9B 0.9700
C9 C10 1.534(5)
C10 H10A 0.9600
C10 H10B 0.9600
C10 H10C 0.9600
C11 H11A 0.9600
C11 H11B 0.9600
C11 H11C 0.9600
C12 C13 1.369(5)
C12 C17 1.385(5)
C13 H13 0.9300
C13 C14 1.382(6)
C14 H14 0.9300
C14 C15 1.386(5)
C15 H15 0.9300
C15 C16 1.392(5)
C16 H16 0.9300
C16 C17 1.378(5)
C17 C18 1.509(4)
C18 C19 1.541(5)
C18 C20 1.537(5)
C20 H20A 0.9700
C20 H20B 0.9700
C20 C21 1.526(5)
C21 H21A 0.9600
C21 H21B 0.9600
C21 H21C 0.9600
C22 H22A 0.9600
C22 H22B 0.9600
C22 H22C 0.9600
O3 C30 1.219(4)
O4 C41 1.224(4)
N3 C23 1.403(4)
N3 C30 1.373(4)
N3 C33 1.450(5)
N4 C34 1.404(5)
N4 C41 1.358(5)
N4 C44 1.453(4)
C23 C24 1.380(5)
C23 C28 1.390(5)
C24 H24 0.9300
C24 C25 1.387(6)
C25 H25 0.9300
C25 C26 1.385(6)
C26 H26 0.9300
C26 C27 1.389(5)
C27 H27 0.9300
C27 C28 1.386(5)
C28 C29 1.511(4)
C29 C30 1.540(5)
C29 C31 1.539(4)
C29 C40 1.576(4)
C31 H31A 0.9700
C31 H31B 0.9700
C31 C32 1.521(5)
C32 H32A 0.9600
C32 H32B 0.9600
C32 H32C 0.9600
C33 H33A 0.9600
C33 H33B 0.9600
C33 H33C 0.9600
C34 C35 1.377(5)
C34 C39 1.389(5)
C35 H35 0.9300
C35 C36 1.378(6)
C36 H36 0.9300
C36 C37 1.367(6)
C37 H37 0.9300
C37 C38 1.386(5)
C38 H38 0.9300
C38 C39 1.383(5)
C39 C40 1.515(5)
C40 C41 1.548(4)
C40 C42 1.537(5)
C42 H42A 0.9700
C42 H42B 0.9700
C42 C43 1.522(5)
C43 H43A 0.9600
C43 H43B 0.9600
C43 H43C 0.9600
C44 H44A 0.9600
C44 H44B 0.9600
C44 H44C 0.9600

loop_
_geom_torsion_atom_site_label_1
_geom_torsion_atom_site_label_2
_geom_torsion_atom_site_label_3
_geom_torsion_atom_site_label_4
_geom_torsion
N1 C1 C2 C3 176.7(4)
N1 C1 C6 C5 -175.7(3)
N1 C1 C6 C7 4.3(4)
N2 C12 C13 C14 -179.3(4)
N2 C12 C17 C16 177.1(3)
N2 C12 C17 C18 -1.4(4)
C1 N1 C8 O1 174.9(4)
C1 N1 C8 C7 -2.2(4)
C1 C2 C3 C4 -1.3(7)
C1 C6 C7 C8 -5.2(4)
C1 C6 C7 C9 -122.8(3)
C1 C6 C7 C18 109.9(3)
C2 C1 C6 C5 2.3(6)
C2 C1 C6 C7 -177.7(3)
C2 C3 C4 C5 1.9(7)
C3 C4 C5 C6 -0.4(6)
C4 C5 C6 C1 -1.6(5)
C4 C5 C6 C7 178.4(4)
C5 C6 C7 C8 174.8(4)
C5 C6 C7 C9 57.2(5)
C5 C6 C7 C18 -70.1(5)
C6 C1 C2 C3 -0.8(6)
C6 C7 C8 O1 -172.6(4)
C6 C7 C8 N1 4.4(4)
C6 C7 C9 C10 53.9(4)
C6 C7 C18 C17 57.7(4)
C6 C7 C18 C19 -52.8(4)
C6 C7 C18 C20 -173.6(3)
C7 C18 C19 O2 -65.9(5)
C7 C18 C19 N2 112.7(3)
C7 C18 C20 C21 176.3(3)
C8 N1 C1 C2 -179.1(4)
C8 N1 C1 C6 -1.3(4)
C8 C7 C9 C10 -58.4(4)
C8 C7 C18 C17 167.5(3)
C8 C7 C18 C19 56.9(4)
C8 C7 C18 C20 -63.9(4)
C9 C7 C8 O1 -52.2(5)
C9 C7 C8 N1 124.9(3)
C9 C7 C18 C17 -70.1(4)
C9 C7 C18 C19 179.4(3)
C9 C7 C18 C20 58.5(4)
C11 N1 C1 C2 8.8(6)
C11 N1 C1 C6 -173.4(3)
C11 N1 C8 O1 -12.7(6)
C11 N1 C8 C7 170.2(3)
C12 N2 C19 O2 -177.0(4)
C12 N2 C19 C18 4.4(4)
C12 C13 C14 C15 1.2(7)
C12 C17 C18 C7 -110.3(3)
C12 C17 C18 C19 3.8(4)
C12 C17 C18 C20 120.8(3)
C13 C12 C17 C16 -2.4(6)
C13 C12 C17 C18 179.0(4)
C13 C14 C15 C16 -0.4(7)
C14 C15 C16 C17 -1.8(6)
C15 C16 C17 C12 3.2(6)
C15 C16 C17 C18 -178.6(4)
C16 C17 C18 C7 71.4(5)
C16 C17 C18 C19 -174.6(4)
C16 C17 C18 C20 -57.6(5)
C17 C12 C13 C14 0.2(6)
C17 C18 C19 O2 176.5(4)
C17 C18 C19 N2 -4.9(4)
C17 C18 C20 C21 -55.4(4)
C18 C7 C8 O1 72.1(5)
C18 C7 C8 N1 -110.9(3)
C18 C7 C9 C10 179.4(3)
C19 N2 C12 C13 177.6(4)
C19 N2 C12 C17 -2.0(4)
C19 C18 C20 C21 56.8(4)
C20 C18 C19 O2 57.3(5)
C20 C18 C19 N2 -124.2(3)
C22 N2 C12 C13 -5.3(7)
C22 N2 C12 C17 175.1(4)
C22 N2 C19 O2 5.9(6)
C22 N2 C19 C18 -172.7(4)
N3 C23 C24 C25 -178.1(3)
N3 C23 C28 C27 176.1(3)
N3 C23 C28 C29 -2.7(4)
N4 C34 C35 C36 179.2(3)
N4 C34 C39 C38 -177.8(3)
N4 C34 C39 C40 1.9(4)
C23 N3 C30 O3 -175.3(3)
C23 N3 C30 C29 1.8(4)
C23 C24 C25 C26 2.0(6)
C23 C28 C29 C30 3.5(3)
C23 C28 C29 C31 119.3(3)
C23 C28 C29 C40 -113.7(3)
C24 C23 C28 C27 -2.2(5)
C24 C23 C28 C29 179.0(3)
C24 C25 C26 C27 -1.6(6)
C25 C26 C27 C28 -0.8(5)
C26 C27 C28 C23 2.6(5)
C26 C27 C28 C29 -178.8(3)
C27 C28 C29 C30 -175.2(3)
C27 C28 C29 C31 -59.4(5)
C27 C28 C29 C40 67.7(4)
C28 C23 C24 C25 -0.2(5)
C28 C29 C30 O3 173.8(3)
C28 C29 C30 N3 -3.2(3)
C28 C29 C31 C32 -57.0(4)
C28 C29 C40 C39 -54.7(4)
C28 C29 C40 C41 55.0(4)
C28 C29 C40 C42 175.6(3)
C29 C40 C41 O4 65.6(4)
C29 C40 C41 N4 -114.9(3)
C29 C40 C42 C43 -174.8(3)
C30 N3 C23 C24 178.7(3)
C30 N3 C23 C28 0.6(4)
C30 C29 C31 C32 54.8(4)
C30 C29 C40 C39 -166.5(3)
C30 C29 C40 C41 -56.7(4)
C30 C29 C40 C42 63.8(4)
C31 C29 C30 O3 54.7(4)
C31 C29 C30 N3 -122.3(3)
C31 C29 C40 C39 72.6(4)
C31 C29 C40 C41 -177.7(3)
C31 C29 C40 C42 -57.1(4)
C33 N3 C23 C24 -4.5(6)
C33 N3 C23 C28 177.3(3)
C33 N3 C30 O3 7.9(5)
C33 N3 C30 C29 -175.1(3)
C34 N4 C41 O4 177.8(3)
C34 N4 C41 C40 -1.7(4)
C34 C35 C36 C37 -0.9(6)
C34 C39 C40 C29 110.9(3)
C34 C39 C40 C41 -2.7(3)
C34 C39 C40 C42 -118.5(3)
C35 C34 C39 C38 1.8(5)
C35 C34 C39 C40 -178.4(3)
C35 C36 C37 C38 0.6(6)
C36 C37 C38 C39 1.0(6)
C37 C38 C39 C34 -2.1(5)
C37 C38 C39 C40 178.2(3)
C38 C39 C40 C29 -69.4(5)
C38 C39 C40 C41 177.0(4)
C38 C39 C40 C42 61.2(5)
C39 C34 C35 C36 -0.3(6)
C39 C40 C41 O4 -176.8(3)
C39 C40 C41 N4 2.6(4)
C39 C40 C42 C43 55.7(4)
C40 C29 C30 O3 -68.8(4)
C40 C29 C30 N3 114.2(3)
C40 C29 C31 C32 176.9(3)
C41 N4 C34 C35 -179.7(4)
C41 N4 C34 C39 -0.1(4)
C41 C40 C42 C43 -55.2(4)
C42 C40 C41 O4 -58.3(5)
C42 C40 C41 N4 121.2(3)
C44 N4 C34 C35 -2.1(6)
C44 N4 C34 C39 177.5(3)
C44 N4 C41 O4 0.1(6)
C44 N4 C41 C40 -179.4(3)
